data_7232664
loop_
_publ_author_name
'Song, Jian-Biao'
'Liu, Gui-lei'
'Hao, Liang'
'Zhang, Fang'
'Li, Hui'

_publ_section_title
;
 Crystal structures and luminescence properties of a D--A type CIEgen and
 its Zn(ii) complexes
;
_journal_issue 21
_journal_name_full CrystEngComm
_journal_page_first 3322
_journal_paper_doi 10.1039/C9CE00534J
_journal_volume 21
_journal_year 2019
_chemical_formula_sum 'C29.5 H24 N6 O5.5 Zn'
_chemical_formula_weight 615.92
_space_group_crystal_system monoclinic
_space_group_IT_number 14
_space_group_name_Hall '-P 2yn'
_space_group_name_H-M_alt 'P 1 21/n 1'
_symmetry_space_group_name_Hall '-P 2yn'
_symmetry_space_group_name_H-M 'P 1 21/n 1'
_atom_sites_solution_hydrogens mixed
_audit_creation_method SHELXL-2018/3
_audit_update_record
;
2019-01-15 deposited with the CCDC.    2019-04-25 downloaded from the CCDC.
;
_cell_angle_alpha 90
_cell_angle_beta 98.58(3)
_cell_angle_gamma 90
_cell_formula_units_Z 4
_cell_length_a 12.020(2)
_cell_length_b 16.434(3)
_cell_length_c 14.413(3)
_cell_measurement_reflns_used 7720
_cell_measurement_temperature 152(2)
_cell_measurement_theta_max 29.13
_cell_measurement_theta_min 2.11
_cell_volume 2815.2(9)
_computing_cell_refinement 'Bruker SAINT'
_computing_data_collection 'Bruker APEX2'
_computing_data_reduction 'Bruker SAINT'
_computing_molecular_graphics 'Bruker SHELXTL'
_computing_publication_material 'Bruker SHELXTL'
_computing_structure_refinement 'SHELXL-2014/7 (Sheldrick, 2014)'
_computing_structure_solution 'SHELXL-2014/7 (Sheldrick, 2014)'
_diffrn_ambient_temperature 152(2)
_diffrn_measured_fraction_theta_full 0.993
_diffrn_measured_fraction_theta_max 0.984
_diffrn_measurement_device_type 'CCD area detector'
_diffrn_measurement_method 'phi and omega scans'
_diffrn_radiation_type MoK\a
_diffrn_radiation_wavelength 0.71073
_diffrn_reflns_av_R_equivalents 0.0310
_diffrn_reflns_av_unetI/netI 0.0315
_diffrn_reflns_Laue_measured_fraction_full 0.993
_diffrn_reflns_Laue_measured_fraction_max 0.984
_diffrn_reflns_limit_h_max 15
_diffrn_reflns_limit_h_min -14
_diffrn_reflns_limit_k_max 20
_diffrn_reflns_limit_k_min -18
_diffrn_reflns_limit_l_max 18
_diffrn_reflns_limit_l_min -18
_diffrn_reflns_number 21095
_diffrn_reflns_point_group_measured_fraction_full 0.993
_diffrn_reflns_point_group_measured_fraction_max 0.984
_diffrn_reflns_theta_full 25.242
_diffrn_reflns_theta_max 26.998
_diffrn_reflns_theta_min 2.115
_diffrn_source 'fine-focus sealed tube'
_exptl_absorpt_coefficient_mu 0.925
_exptl_absorpt_correction_type multi-scan
_exptl_absorpt_process_details sadabs
_exptl_crystal_colour red
_exptl_crystal_density_diffrn 1.453
_exptl_crystal_description block
_exptl_crystal_F_000 1268
_exptl_crystal_size_max 0.200
_exptl_crystal_size_mid 0.180
_exptl_crystal_size_min 0.150
_exptl_transmission_factor_max 0.873
_exptl_transmission_factor_min 0.836
_refine_diff_density_max 0.826
_refine_diff_density_min -0.373
_refine_diff_density_rms 0.072
_refine_ls_extinction_method none
_refine_ls_goodness_of_fit_ref 1.044
_refine_ls_hydrogen_treatment constr
_refine_ls_matrix_type full
_refine_ls_number_parameters 390
_refine_ls_number_reflns 6046
_refine_ls_number_restraints 0
_refine_ls_restrained_S_all 1.044
_refine_ls_R_factor_all 0.0569
_refine_ls_R_factor_gt 0.0430
_refine_ls_shift/su_max 0.000
_refine_ls_shift/su_mean 0.000
_refine_ls_structure_factor_coef Fsqd
_refine_ls_weighting_details 'w=1/[\s^2^(Fo^2^)+(0.0654P)^2^+0.9898P] where P=(Fo^2^+2Fc^2^)/3'
_refine_ls_weighting_scheme calc
_refine_ls_wR_factor_gt 0.1073
_refine_ls_wR_factor_ref 0.1155
_reflns_Friedel_coverage 0.000
_reflns_number_gt 4889
_reflns_number_total 6046
_reflns_threshold_expression 'I > 2\s(I)'
_cod_data_source_file c9ce00534j2.cif
_cod_data_source_block 1_CCDC1
_cod_depositor_comments 'Adding full bibliography for 7232662--7232664.cif.'
_cod_original_formula_sum 'C29.50 H24 N6 O5.50 Zn'
_cod_database_code 7232664
_shelx_shelxl_version_number 2018/3
_shelx_space_group_comment
;
The symmetry employed for this shelxl refinement is uniquely defined
by the following loop, which should always be used as a source of
symmetry information in preference to the above space-group names.
They are only intended as comments.
;

loop_
_space_group_symop_operation_xyz
'x, y, z'
'-x+1/2, y+1/2, -z+1/2'
'-x, -y, -z'
'x-1/2, -y-1/2, z-1/2'

loop_
_atom_site_label
_atom_site_type_symbol
_atom_site_fract_x
_atom_site_fract_y
_atom_site_fract_z
_atom_site_U_iso_or_equiv
_atom_site_adp_type
_atom_site_occupancy
_atom_site_site_symmetry_order
_atom_site_calc_flag
_atom_site_refinement_flags_posn
_atom_site_refinement_flags_adp
_atom_site_refinement_flags_occupancy
Zn1 Zn 0.22701(2) 0.03979(2) 0.66950(2) 0.02462(10) Uani 1 1 d . . .
O1 O 0.24137(15) 0.01914(10) 0.80628(11) 0.0292(4) Uani 1 1 d . . .
O2 O 0.07183(14) 0.07853(11) 0.65092(11) 0.0312(4) Uani 1 1 d . . .
O3 O -0.22366(18) 0.24626(13) 0.52232(14) 0.0483(5) Uani 1 1 d . . .
H3 H -0.250723 0.269500 0.472093 0.073 Uiso 1 1 d R U .
O7 O 0.3680(2) -0.07321(15) 1.11347(13) 0.0602(7) Uani 1 1 d . . .
H7A H 0.310441 -0.047645 1.123378 0.090 Uiso 1 1 d R U .
N1 N 0.5439(3) -0.14229(18) 0.5359(2) 0.0630(8) Uani 1 1 d . . .
N2 N 0.3336(3) -0.0450(2) 0.33034(18) 0.0626(9) Uani 1 1 d . . .
N3 N 0.35148(17) -0.04954(11) 0.66341(14) 0.0268(4) Uani 1 1 d . . .
N4 N 0.21200(17) 0.01883(12) 0.52470(14) 0.0286(4) Uani 1 1 d . . .
N5 N 0.32273(16) 0.14598(12) 0.67569(14) 0.0270(4) Uani 1 1 d . . .
N6 N 0.6944(2) 0.47525(17) 0.64586(17) 0.0505(7) Uani 1 1 d . . .
C1 C 0.4669(2) -0.10745(17) 0.55167(19) 0.0400(6) Uani 1 1 d . . .
C2 C 0.3181(3) -0.03733(18) 0.4057(2) 0.0424(7) Uani 1 1 d . . .
C3 C 0.3718(2) -0.06162(15) 0.57251(18) 0.0304(5) Uani 1 1 d . . .
C4 C 0.2997(2) -0.02688(15) 0.50126(17) 0.0316(6) Uani 1 1 d . . .
C5 C 0.4092(2) -0.08787(14) 0.73487(18) 0.0298(5) Uani 1 1 d . . .
H5 H 0.467053 -0.123637 0.721992 0.036 Uiso 1 1 calc R U .
C6 C 0.3921(2) -0.08016(14) 0.82927(17) 0.0288(5) Uani 1 1 d . . .
C7 C 0.4602(2) -0.12841(17) 0.89671(19) 0.0394(6) Uani 1 1 d . . .
H7 H 0.514128 -0.163610 0.875992 0.047 Uiso 1 1 calc R U .
C8 C 0.4519(3) -0.12667(19) 0.9893(2) 0.0461(7) Uani 1 1 d . . .
H8 H 0.498448 -0.160468 1.032302 0.055 Uiso 1 1 calc R U .
C9 C 0.3730(2) -0.07395(18) 1.02092(19) 0.0403(7) Uani 1 1 d . . .
C10 C 0.3047(2) -0.02597(15) 0.95782(17) 0.0317(6) Uani 1 1 d . . .
H10 H 0.251620 0.008948 0.980256 0.038 Uiso 1 1 calc R U .
C11 C 0.3112(2) -0.02720(14) 0.86161(16) 0.0258(5) Uani 1 1 d . . .
C12 C 0.1352(2) 0.05152(15) 0.46131(17) 0.0327(6) Uani 1 1 d . . .
H12 H 0.141649 0.042994 0.397130 0.039 Uiso 1 1 calc R U .
C13 C 0.0441(2) 0.09834(15) 0.48209(17) 0.0295(5) Uani 1 1 d . . .
C14 C -0.0257(2) 0.13480(17) 0.40511(18) 0.0378(6) Uani 1 1 d . . .
H14 H -0.009598 0.124772 0.343576 0.045 Uiso 1 1 calc R U .
C15 C -0.1143(2) 0.18323(17) 0.41540(19) 0.0381(6) Uani 1 1 d . . .
H15 H -0.158535 0.207390 0.362404 0.046 Uiso 1 1 calc R U .
C16 C -0.1392(2) 0.19687(16) 0.50636(19) 0.0340(6) Uani 1 1 d . . .
C17 C -0.0779(2) 0.15928(15) 0.58326(17) 0.0319(5) Uani 1 1 d . . .
H17 H -0.099994 0.166567 0.643325 0.038 Uiso 1 1 calc R U .
C18 C 0.0158(2) 0.11070(15) 0.57495(17) 0.0278(5) Uani 1 1 d . . .
C19 C 0.2855(2) 0.21538(16) 0.6333(2) 0.0376(6) Uani 1 1 d . . .
H19 H 0.209019 0.218274 0.604892 0.045 Uiso 1 1 calc R U .
C20 C 0.3524(2) 0.28257(16) 0.6290(2) 0.0379(6) Uani 1 1 d . . .
H20 H 0.321920 0.330635 0.598589 0.045 Uiso 1 1 calc R U .
C21 C 0.4645(2) 0.28006(15) 0.66916(16) 0.0288(5) Uani 1 1 d . . .
C22 C 0.5017(2) 0.20915(16) 0.71592(19) 0.0360(6) Uani 1 1 d . . .
H22 H 0.577114 0.205178 0.746714 0.043 Uiso 1 1 calc R U .
C23 C 0.4293(2) 0.14460(15) 0.71763(19) 0.0349(6) Uani 1 1 d . . .
H23 H 0.456569 0.096698 0.750279 0.042 Uiso 1 1 calc R U .
C24 C 0.5422(2) 0.34873(16) 0.66187(17) 0.0315(5) Uani 1 1 d . . .
C25 C 0.5064(3) 0.4294(2) 0.6551(3) 0.0587(9) Uani 1 1 d . . .
H25 H 0.429605 0.442728 0.655647 0.070 Uiso 1 1 calc R U .
C26 C 0.5853(4) 0.4898(2) 0.6477(3) 0.0717(11) Uani 1 1 d . . .
H26 H 0.560261 0.544721 0.643658 0.086 Uiso 1 1 calc R U .
C27 C 0.7247(3) 0.4012(3) 0.6551(3) 0.0800(14) Uani 1 1 d . . .
H27 H 0.802469 0.389681 0.656882 0.096 Uiso 1 1 calc R U .
C28 C 0.6535(3) 0.3359(2) 0.6627(3) 0.0696(11) Uani 1 1 d . . .
H28 H 0.682872 0.282141 0.668415 0.084 Uiso 1 1 calc R U .
O10 O 0.2905(4) 0.3166(3) 0.2894(3) 0.0552(11) Uani 0.5 1 d . . P
H10A H 0.251396 0.356677 0.283240 0.083 Uiso 0.5 1 d R U P
C37 C 0.2884(7) 0.2819(6) 0.3715(6) 0.087(3) Uani 0.5 1 d . . P
H37A H 0.214579 0.290506 0.390971 0.130 Uiso 0.5 1 calc R U P
H37B H 0.346898 0.305898 0.418128 0.130 Uiso 0.5 1 calc R U P
H37C H 0.302212 0.223368 0.366575 0.130 Uiso 0.5 1 calc R U P
O11 O 0.6857(2) 0.33657(14) 0.38135(17) 0.0640(7) Uani 1 1 d . . .
H11 H 0.701865 0.380087 0.355841 0.096 Uiso 1 1 d R U .
C35 C 0.5871(4) 0.3116(3) 0.3413(4) 0.134(3) Uani 1 1 d . . .
H35A H 0.588370 0.252343 0.333799 0.201 Uiso 1 1 calc R U .
H35B H 0.568680 0.337301 0.279571 0.201 Uiso 1 1 calc R U .
H35C H 0.530208 0.326365 0.380456 0.201 Uiso 1 1 calc R U .

loop_
_atom_site_aniso_label
_atom_site_aniso_U_11
_atom_site_aniso_U_22
_atom_site_aniso_U_33
_atom_site_aniso_U_23
_atom_site_aniso_U_13
_atom_site_aniso_U_12
Zn1 0.03190(17) 0.02243(15) 0.01974(15) -0.00036(10) 0.00458(11) -0.00192(11)
O1 0.0381(9) 0.0281(9) 0.0211(8) 0.0019(7) 0.0040(7) 0.0089(7)
O2 0.0325(9) 0.0417(10) 0.0193(8) 0.0011(7) 0.0030(7) -0.0007(8)
O3 0.0520(12) 0.0493(12) 0.0421(11) 0.0115(10) 0.0021(10) 0.0150(10)
O7 0.0750(16) 0.0831(17) 0.0238(10) 0.0115(10) 0.0118(10) 0.0496(14)
N1 0.0695(19) 0.0596(18) 0.069(2) 0.0041(15) 0.0396(16) 0.0153(15)
N2 0.0684(19) 0.093(2) 0.0286(13) -0.0001(13) 0.0144(13) 0.0269(17)
N3 0.0349(11) 0.0227(10) 0.0249(10) -0.0030(8) 0.0109(9) -0.0026(8)
N4 0.0336(11) 0.0301(10) 0.0227(10) -0.0026(8) 0.0069(9) -0.0065(9)
N5 0.0314(11) 0.0230(10) 0.0259(10) 0.0007(8) 0.0027(9) -0.0020(8)
N6 0.0619(17) 0.0611(18) 0.0311(12) -0.0045(12) 0.0155(12) -0.0322(14)
C1 0.0520(17) 0.0377(15) 0.0344(14) 0.0005(12) 0.0200(13) 0.0018(13)
C2 0.0494(17) 0.0507(17) 0.0293(14) -0.0014(12) 0.0130(13) 0.0084(14)
C3 0.0384(14) 0.0253(12) 0.0307(13) -0.0025(10) 0.0160(11) -0.0047(10)
C4 0.0408(14) 0.0312(13) 0.0253(12) -0.0033(10) 0.0133(11) -0.0060(11)
C5 0.0368(13) 0.0226(11) 0.0327(13) 0.0001(10) 0.0135(11) 0.0026(10)
C6 0.0351(13) 0.0238(12) 0.0283(12) 0.0022(10) 0.0081(10) 0.0041(10)
C7 0.0449(16) 0.0386(15) 0.0365(15) 0.0050(12) 0.0119(12) 0.0185(12)
C8 0.0533(18) 0.0505(17) 0.0350(15) 0.0122(13) 0.0078(13) 0.0295(14)
C9 0.0498(17) 0.0457(16) 0.0262(13) 0.0048(12) 0.0085(12) 0.0196(14)
C10 0.0397(14) 0.0316(13) 0.0243(12) 0.0005(10) 0.0061(11) 0.0136(11)
C11 0.0311(12) 0.0231(11) 0.0232(11) 0.0024(9) 0.0047(10) 0.0017(10)
C12 0.0427(15) 0.0368(14) 0.0194(11) -0.0007(10) 0.0071(11) -0.0121(11)
C13 0.0358(13) 0.0303(12) 0.0221(11) 0.0007(10) 0.0037(10) -0.0100(11)
C14 0.0453(16) 0.0451(16) 0.0225(12) 0.0051(11) 0.0033(11) -0.0087(13)
C15 0.0436(15) 0.0386(15) 0.0299(13) 0.0108(12) -0.0021(12) -0.0059(13)
C16 0.0349(14) 0.0308(13) 0.0357(14) 0.0054(11) 0.0029(11) -0.0064(11)
C17 0.0388(14) 0.0320(13) 0.0246(12) 0.0003(10) 0.0033(11) -0.0041(11)
C18 0.0304(12) 0.0271(12) 0.0253(12) -0.0012(10) 0.0022(10) -0.0096(10)
C19 0.0331(14) 0.0314(14) 0.0452(16) 0.0075(12) -0.0043(12) -0.0025(11)
C20 0.0432(15) 0.0255(13) 0.0432(15) 0.0058(11) 0.0005(12) -0.0016(11)
C21 0.0351(13) 0.0266(12) 0.0260(12) -0.0045(10) 0.0089(10) -0.0036(10)
C22 0.0298(13) 0.0343(14) 0.0419(15) 0.0005(12) -0.0012(11) -0.0011(11)
C23 0.0389(15) 0.0263(13) 0.0377(14) 0.0043(11) -0.0007(12) 0.0011(11)
C24 0.0379(14) 0.0346(13) 0.0234(12) -0.0071(10) 0.0098(10) -0.0083(11)
C25 0.0511(19) 0.0380(17) 0.088(3) 0.0068(18) 0.0151(18) -0.0076(15)
C26 0.081(3) 0.0444(19) 0.092(3) 0.001(2) 0.021(2) -0.0218(19)
C27 0.045(2) 0.071(3) 0.129(4) 0.013(3) 0.032(2) -0.0121(19)
C28 0.0483(19) 0.049(2) 0.119(4) 0.014(2) 0.037(2) -0.0002(16)
O10 0.052(3) 0.058(3) 0.055(3) 0.000(2) 0.008(2) 0.000(2)
C37 0.065(5) 0.111(7) 0.079(6) 0.053(6) -0.006(4) 0.029(5)
O11 0.0688(15) 0.0463(13) 0.0685(15) 0.0315(12) -0.0172(13) -0.0191(12)
C35 0.102(4) 0.122(4) 0.158(5) 0.097(4) -0.047(4) -0.059(3)

loop_
_atom_type_symbol
_atom_type_description
_atom_type_scat_dispersion_real
_atom_type_scat_dispersion_imag
_atom_type_scat_source
C C 0.0033 0.0016 'International Tables Vol C Tables 4.2.6.8 and 6.1.1.4'
H H 0.0000 0.0000 'International Tables Vol C Tables 4.2.6.8 and 6.1.1.4'
N N 0.0061 0.0033 'International Tables Vol C Tables 4.2.6.8 and 6.1.1.4'
O O 0.0106 0.0060 'International Tables Vol C Tables 4.2.6.8 and 6.1.1.4'
Zn Zn 0.2839 1.4301 'International Tables Vol C Tables 4.2.6.8 and 6.1.1.4'

loop_
_geom_angle_atom_site_label_1
_geom_angle_atom_site_label_2
_geom_angle_atom_site_label_3
_geom_angle
O2 Zn1 O1 97.58(7)
O2 Zn1 N5 104.05(8)
O1 Zn1 N5 97.76(8)
O2 Zn1 N4 88.77(8)
O1 Zn1 N4 160.69(8)
N5 Zn1 N4 98.35(8)
O2 Zn1 N3 153.10(8)
O1 Zn1 N3 88.00(8)
N5 Zn1 N3 101.20(8)
N4 Zn1 N3 78.48(8)
C11 O1 Zn1 131.06(16)
C18 O2 Zn1 127.50(16)
C16 O3 H3 109.4
C9 O7 H7A 109.5
C5 N3 C3 121.8(2)
C5 N3 Zn1 126.62(16)
C3 N3 Zn1 111.50(16)
C12 N4 C4 122.5(2)
C12 N4 Zn1 124.95(18)
C4 N4 Zn1 112.24(16)
C23 N5 C19 117.1(2)
C23 N5 Zn1 119.48(16)
C19 N5 Zn1 123.28(16)
C27 N6 C26 115.8(3)
N1 C1 C3 178.4(3)
N2 C2 C4 179.3(4)
C4 C3 N3 118.1(2)
C4 C3 C1 119.8(2)
N3 C3 C1 122.1(2)
C3 C4 N4 117.8(2)
C3 C4 C2 120.0(2)
N4 C4 C2 122.2(2)
N3 C5 C6 125.2(2)
N3 C5 H5 117.4
C6 C5 H5 117.4
C5 C6 C7 117.3(2)
C5 C6 C11 124.8(2)
C7 C6 C11 117.8(2)
C8 C7 C6 123.0(2)
C8 C7 H7 118.5
C6 C7 H7 118.5
C7 C8 C9 118.9(2)
C7 C8 H8 120.5
C9 C8 H8 120.5
O7 C9 C10 122.6(2)
O7 C9 C8 117.3(2)
C10 C9 C8 120.1(2)
C9 C10 C11 121.9(2)
C9 C10 H10 119.0
C11 C10 H10 119.0
O1 C11 C10 117.9(2)
O1 C11 C6 123.9(2)
C10 C11 C6 118.1(2)
N4 C12 C13 124.4(2)
N4 C12 H12 117.8
C13 C12 H12 117.8
C12 C13 C14 116.9(2)
C12 C13 C18 124.9(2)
C14 C13 C18 118.2(2)
C15 C14 C13 123.0(2)
C15 C14 H14 118.5
C13 C14 H14 118.5
C14 C15 C16 118.4(2)
C14 C15 H15 120.8
C16 C15 H15 120.8
O3 C16 C17 117.2(2)
O3 C16 C15 121.8(2)
C17 C16 C15 121.0(3)
C16 C17 C18 121.7(2)
C16 C17 H17 119.2
C18 C17 H17 119.2
O2 C18 C17 118.6(2)
O2 C18 C13 123.8(2)
C17 C18 C13 117.6(2)
N5 C19 C20 123.2(2)
N5 C19 H19 118.4
C20 C19 H19 118.4
C19 C20 C21 119.8(2)
C19 C20 H20 120.1
C21 C20 H20 120.1
C20 C21 C22 116.8(2)
C20 C21 C24 122.2(2)
C22 C21 C24 120.9(2)
C23 C22 C21 119.9(2)
C23 C22 H22 120.1
C21 C22 H22 120.1
N5 C23 C22 123.2(2)
N5 C23 H23 118.4
C22 C23 H23 118.4
C28 C24 C25 116.4(3)
C28 C24 C21 121.0(3)
C25 C24 C21 122.6(2)
C26 C25 C24 118.6(3)
C26 C25 H25 120.7
C24 C25 H25 120.7
N6 C26 C25 123.8(4)
N6 C26 H26 118.1
C25 C26 H26 118.1
N6 C27 C28 125.3(3)
N6 C27 H27 117.3
C28 C27 H27 117.3
C24 C28 C27 120.0(3)
C24 C28 H28 120.0
C27 C28 H28 120.0
C37 O10 H10A 111.3
O10 C37 H37A 109.5
O10 C37 H37B 109.5
H37A C37 H37B 109.5
O10 C37 H37C 109.5
H37A C37 H37C 109.5
H37B C37 H37C 109.5
C35 O11 H11 109.1
O11 C35 H35A 109.5
O11 C35 H35B 109.5
H35A C35 H35B 109.5
O11 C35 H35C 109.5
H35A C35 H35C 109.5
H35B C35 H35C 109.5

loop_
_geom_bond_atom_site_label_1
_geom_bond_atom_site_label_2
_geom_bond_distance
Zn1 O2 1.9513(17)
Zn1 O1 1.9823(17)
Zn1 N5 2.085(2)
Zn1 N4 2.096(2)
Zn1 N3 2.107(2)
O1 C11 1.312(3)
O2 C18 1.308(3)
O3 C16 1.347(3)
O3 H3 0.8399
O7 C9 1.344(3)
O7 H7A 0.8400
N1 C1 1.140(4)
N2 C2 1.136(4)
N3 C5 1.313(3)
N3 C3 1.383(3)
N4 C12 1.313(3)
N4 C4 1.377(3)
N5 C23 1.333(3)
N5 C19 1.339(3)
N6 C27 1.271(5)
N6 C26 1.338(5)
C1 C3 1.437(4)
C2 C4 1.437(3)
C3 C4 1.366(4)
C5 C6 1.412(3)
C5 H5 0.9500
C6 C7 1.416(4)
C6 C11 1.433(3)
C7 C8 1.353(4)
C7 H7 0.9500
C8 C9 1.409(4)
C8 H8 0.9500
C9 C10 1.379(4)
C10 C11 1.401(3)
C10 H10 0.9500
C12 C13 1.407(4)
C12 H12 0.9500
C13 C14 1.420(4)
C13 C18 1.443(3)
C14 C15 1.355(4)
C14 H14 0.9500
C15 C16 1.405(4)
C15 H15 0.9500
C16 C17 1.381(4)
C17 C18 1.401(4)
C17 H17 0.9500
C19 C20 1.373(4)
C19 H19 0.9500
C20 C21 1.385(4)
C20 H20 0.9500
C21 C22 1.387(4)
C21 C24 1.479(3)
C22 C23 1.375(4)
C22 H22 0.9500
C23 H23 0.9500
C24 C28 1.352(4)
C24 C25 1.392(4)
C25 C26 1.388(5)
C25 H25 0.9500
C26 H26 0.9500
C27 C28 1.388(5)
C27 H27 0.9500
C28 H28 0.9500
O10 C37 1.318(9)
O10 H10A 0.8060
C37 H37A 0.9800
C37 H37B 0.9800
C37 H37C 0.9800
O11 C35 1.305(5)
O11 H11 0.8400
C35 H35A 0.9800
C35 H35B 0.9800
C35 H35C 0.9800

loop_
_geom_hbond_atom_site_label_D
_geom_hbond_atom_site_label_H
_geom_hbond_atom_site_label_A
_geom_hbond_distance_DH
_geom_hbond_distance_HA
_geom_hbond_distance_DA
_geom_hbond_angle_DHA
_geom_hbond_site_symmetry_A
_geom_hbond_publ_flag
C35 H35B O2 0.98 2.32 3.267(5) 162.7 4_665 yes
O11 H11 O1 0.84 1.89 2.731(3) 176.3 4_665 yes
C37 H37C N1 0.98 2.53 3.210(8) 126.4 3_656 yes
C37 H37A O7 0.98 2.45 3.062(9) 120.4 2_556 yes
O10 H10A N2 0.81 2.42 3.099(6) 143.2 2 yes
O10 H10A O7 0.81 2.50 3.109(5) 133.5 2_556 yes
C28 H28 O10 0.95 2.58 3.381(6) 141.7 4_666 yes
C25 H25 O1 0.95 2.54 3.442(4) 159.3 2_556 yes
C22 H22 O10 0.95 2.57 3.500(5) 165.7 4_666 yes
C17 H17 O10 0.95 2.66 3.590(5) 166.7 4_566 yes
C10 H10 N6 0.95 2.59 3.297(3) 131.1 4_566 yes
O7 H7A N6 0.84 1.90 2.730(3) 171.1 4_566 yes
O3 H3 O11 0.84 1.79 2.619(3) 167.7 1_455 yes
O3 H3 O11 0.84 1.79 2.619(3) 167.7 1_455 yes
O7 H7A N6 0.84 1.90 2.730(3) 171.1 4_566 yes
C10 H10 N6 0.95 2.59 3.297(3) 131.1 4_566 yes
C17 H17 O10 0.95 2.66 3.590(5) 166.7 4_566 yes
C22 H22 O10 0.95 2.57 3.500(5) 165.7 4_666 yes
C25 H25 O1 0.95 2.54 3.442(4) 159.3 2_556 yes
C28 H28 O3 0.95 2.60 3.055(5) 109.9 1_655 yes
C28 H28 O10 0.95 2.58 3.381(6) 141.7 4_666 yes
O10 H10A O7 0.81 2.50 3.109(5) 133.5 2_556 yes
O10 H10A N2 0.81 2.42 3.099(6) 143.2 2 yes
C37 H37A O7 0.98 2.45 3.062(9) 120.4 2_556 yes
C37 H37C N1 0.98 2.53 3.210(8) 126.4 3_656 yes
O11 H11 O1 0.84 1.89 2.731(3) 176.3 4_665 yes
C35 H35B O2 0.98 2.32 3.267(5) 162.7 4_665 yes
O3 H3 O11 0.84 1.79 2.619(3) 167.7 1_455 yes
O7 H7A N6 0.84 1.90 2.730(3) 171.1 4_566 yes
C10 H10 N6 0.95 2.59 3.297(3) 131.1 4_566 yes
C17 H17 O10 0.95 2.66 3.590(5) 166.7 4_566 yes
C22 H22 O10 0.95 2.57 3.500(5) 165.7 4_666 yes
C25 H25 O1 0.95 2.54 3.442(4) 159.3 2_556 yes
C28 H28 O10 0.95 2.58 3.381(6) 141.7 4_666 yes
O10 H10A O7 0.81 2.50 3.109(5) 133.5 2_556 yes
O10 H10A N2 0.81 2.42 3.099(6) 143.2 2 yes
C37 H37A O7 0.98 2.45 3.062(9) 120.4 2_556 yes
C37 H37C N1 0.98 2.53 3.210(8) 126.4 3_656 yes
O11 H11 O1 0.84 1.89 2.731(3) 176.3 4_665 yes
C35 H35B O2 0.98 2.32 3.267(5) 162.7 4_665 yes

loop_
_geom_torsion_atom_site_label_1
_geom_torsion_atom_site_label_2
_geom_torsion_atom_site_label_3
_geom_torsion_atom_site_label_4
_geom_torsion
C5 N3 C3 C4 172.5(2)
Zn1 N3 C3 C4 -10.6(3)
C5 N3 C3 C1 -9.0(4)
Zn1 N3 C3 C1 167.9(2)
N3 C3 C4 N4 0.7(3)
C1 C3 C4 N4 -177.8(2)
N3 C3 C4 C2 179.5(2)
C1 C3 C4 C2 1.0(4)
C12 N4 C4 C3 -176.7(2)
Zn1 N4 C4 C3 9.6(3)
C12 N4 C4 C2 4.5(4)
Zn1 N4 C4 C2 -169.2(2)
C3 N3 C5 C6 -178.6(2)
Zn1 N3 C5 C6 4.9(4)
N3 C5 C6 C7 178.0(2)
N3 C5 C6 C11 -2.1(4)
C5 C6 C7 C8 -179.9(3)
C11 C6 C7 C8 0.1(4)
C6 C7 C8 C9 -0.8(5)
C7 C8 C9 O7 -179.3(3)
C7 C8 C9 C10 0.9(5)
O7 C9 C10 C11 179.8(3)
C8 C9 C10 C11 -0.5(5)
Zn1 O1 C11 C10 176.57(17)
Zn1 O1 C11 C6 -4.7(4)
C9 C10 C11 O1 178.6(3)
C9 C10 C11 C6 -0.2(4)
C5 C6 C11 O1 1.7(4)
C7 C6 C11 O1 -178.4(2)
C5 C6 C11 C10 -179.6(2)
C7 C6 C11 C10 0.3(4)
C4 N4 C12 C13 179.8(2)
Zn1 N4 C12 C13 -7.4(3)
N4 C12 C13 C14 174.8(2)
N4 C12 C13 C18 -6.2(4)
C12 C13 C14 C15 -178.1(2)
C18 C13 C14 C15 2.9(4)
C13 C14 C15 C16 -1.1(4)
C14 C15 C16 O3 177.9(2)
C14 C15 C16 C17 -2.6(4)
O3 C16 C17 C18 -176.1(2)
C15 C16 C17 C18 4.5(4)
Zn1 O2 C18 C17 -158.40(17)
Zn1 O2 C18 C13 22.4(3)
C16 C17 C18 O2 178.3(2)
C16 C17 C18 C13 -2.5(4)
C12 C13 C18 O2 -0.8(4)
C14 C13 C18 O2 178.1(2)
C12 C13 C18 C17 179.9(2)
C14 C13 C18 C17 -1.1(3)
C23 N5 C19 C20 2.1(4)
Zn1 N5 C19 C20 -172.8(2)
N5 C19 C20 C21 0.5(5)
C19 C20 C21 C22 -2.8(4)
C19 C20 C21 C24 176.3(3)
C20 C21 C22 C23 2.4(4)
C24 C21 C22 C23 -176.7(2)
C19 N5 C23 C22 -2.5(4)
Zn1 N5 C23 C22 172.7(2)
C21 C22 C23 N5 0.2(4)
C20 C21 C24 C28 -150.7(3)
C22 C21 C24 C28 28.3(4)
C20 C21 C24 C25 30.2(4)
C22 C21 C24 C25 -150.8(3)
C28 C24 C25 C26 1.4(5)
C21 C24 C25 C26 -179.4(3)
C27 N6 C26 C25 -2.6(6)
C24 C25 C26 N6 0.5(6)
C26 N6 C27 C28 2.8(7)
C25 C24 C28 C27 -1.3(6)
C21 C24 C28 C27 179.5(3)
N6 C27 C28 C24 -1.0(7)
